data_1557812
loop_
_publ_author_name
'Bengtsson, Lars A.'
'Noren, Bertil'
'Stegemann, Harald'

_publ_section_title
;
 Structure of the Triiodomercurate(II) Ion in the Solid and Liquid State
;
_journal_name_full 'Acta Chemica Scandinavica'
_journal_page_first 391
_journal_page_last 398
_journal_paper_doi 10.3891/acta.chem.scand.49-0391
_journal_volume 49
_journal_year 1995
_chemical_formula_sum 'C3 H9 Hg I3 S'
_chemical_formula_weight 658.47
_chemical_name_common
;
(Me3S)HgI3
;
_space_group_IT_number 14
_space_group_name_Hall '-P 2yn'
_space_group_name_H-M_alt 'P 1 21/n 1'
_symmetry_cell_setting monoclinic
_symmetry_Int_Tables_number 14
_symmetry_space_group_name_Hall '-P 2yn'
_symmetry_space_group_name_H-M 'P 1 21/n 1'
_cell_angle_alpha 90.
_cell_angle_beta 97.96(1)
_cell_angle_gamma 90.
_cell_formula_units_Z 4
_cell_length_a 8.496(1)
_cell_length_b 15.500(2)
_cell_length_c 9.324(1)
_cell_volume 1216.0(3)
_diffrn_ambient_temperature 296
_diffrn_radiation_probe x-ray
_diffrn_radiation_type MoK\a
_diffrn_radiation_wavelength 0.71069
_exptl_absorpt_coefficient_mu 20.30
_exptl_crystal_density_diffrn 3.596
_refine_ls_goodness_of_fit_ref 1.07
_refine_ls_number_parameters 73
_refine_ls_number_reflns 1619
_refine_ls_R_factor_gt 0.046
_refine_ls_wR_factor_gt 0.063
_cod_data_source_file Acta-Chem-Scand-1995-49-391-1.cif
_cod_data_source_block 1
_cod_original_sg_symbol_H-M 'P 21/n'
_cod_database_code 1557812

loop_
_space_group_symop_id
_space_group_symop_operation_xyz
1 x,y,z
2 1/2-x,1/2+y,1/2-z
3 -x,-y,-z
4 1/2+x,1/2-y,1/2+z

loop_
_atom_site_label
_atom_site_type_symbol
_atom_site_thermal_displace_type
_atom_site_fract_x
_atom_site_fract_y
_atom_site_fract_z
_atom_site_occupancy
_atom_site_U_iso_or_equiv
_atom_site_calc_flag
_atom_site_refinement_flags
_atom_site_disorder_assembly
_atom_site_disorder_group
Hg Hg Uiso 0.25670(10) 0.02210(10) 0.56680(10) 1.000 0.0274(1) . . . .
I1 I Uiso 0.36380(10) 0.09160(10) 0.33190(10) 1.000 0.0180(1) . . . .
I2 I Uiso 0.31930(10) 0.08850(10) 0.83410(10) 1.000 0.0193(1) . . . .
I3 I Uiso 0.10660(10) -0.13170(10) 0.50720(10) 1.000 0.0170(1) . . . .
S S Uiso -0.1185(5) 0.1308(3) 0.0801(5) 1.000 0.0196(1) . . . .
C1 C Uiso -0.145(3) 0.113(2) -0.114(3) 1.000 0.037(4) . . . .
C2 C Uiso -0.298(2) 0.183(2) 0.098(2) 1.000 0.024(3) . . . .
C3 C Uiso 0.020(2) 0.2170(10) 0.098(3) 1.000 0.027(3) . . . .

loop_
_atom_type_symbol
_atom_type_description
_atom_type_scat_dispersion_real
_atom_type_scat_dispersion_imag
_atom_type_scat_source
C C 0.0033 0.0016 ' International Tables Vol C Tables 4.2.6.8 and 6.1.1.4'
Hg Hg -2.3894 9.2266 ' International Tables Vol C Tables 4.2.6.8 and 6.1.1.4'
I I -0.4742 1.8119 ' International Tables Vol C Tables 4.2.6.8 and 6.1.1.4'
S S 0.1246 0.1234 ' International Tables Vol C Tables 4.2.6.8 and 6.1.1.4'

loop_
_geom_angle_atom_site_label_1
_geom_angle_atom_site_label_2
_geom_angle_atom_site_label_3
_geom_angle
_geom_angle_site_symmetry_1
_geom_angle_site_symmetry_2
_geom_angle_site_symmetry_3
_geom_angle_publ_flag
I1 Hg I2 123.60(6) . . . yes
I1 Hg I3 112.53(5) . . . yes
I2 Hg I3 123.55(5) . . . yes
C1 S C2 100.1(11) . . . yes
C1 S C3 101.4(13) . . . yes
C2 S C3 102.6(11) . . . yes

loop_
_geom_bond_atom_site_label_1
_geom_bond_atom_site_label_2
_geom_bond_distance
_geom_bond_site_symmetry_1
_geom_bond_site_symmetry_2
_geom_bond_publ_flag
Hg I1 2.7088(15) . . yes
Hg I2 2.6808(15) . . yes
Hg I3 2.724(2) . . yes
S C1 1.81(3) . . yes
S C2 1.76(2) . . yes
S C3 1.773(17) . . yes
